data_4511703
loop_
_publ_author_name
'Mobin, Shaikh M.'
'Mishra, Veenu'
'Chaudhary, Archana'
'Rai, Dhirendra K.'
'Golov, Andrey A.'
'Mathur, Pradeep'

_publ_section_title
;
 Acid-Driven Dimensionality Control of Cd(II) Complexes: From Discrete
 Double Open Cubane to One- and Three-Dimensional Networks
;
_journal_issue 8
_journal_name_full 'Crystal Growth &amp; Design'
_journal_page_first 4124
_journal_paper_doi 10.1021/cg5007346
_journal_volume 14
_journal_year 2014
_chemical_formula_sum 'C8 H12 Cd Cl3 N O'
_chemical_formula_weight 356.94
_chemical_name_systematic
;
 ?
;
_space_group_IT_number 19
_symmetry_cell_setting orthorhombic
_symmetry_space_group_name_Hall 'P 2ac 2ab'
_symmetry_space_group_name_H-M 'P 21 21 21'
_atom_sites_solution_hydrogens geom
_atom_sites_solution_primary direct
_atom_sites_solution_secondary difmap
_audit_creation_method SHELXL-97
_cell_angle_alpha 90.00
_cell_angle_beta 90.00
_cell_angle_gamma 90.00
_cell_formula_units_Z 4
_cell_length_a 7.5743(3)
_cell_length_b 11.1535(4)
_cell_length_c 13.5879(5)
_cell_measurement_reflns_used 2336
_cell_measurement_temperature 150(2)
_cell_measurement_theta_max 44.7221
_cell_measurement_theta_min 3.2504
_cell_volume 1147.91(7)
_computing_cell_refinement 'CrysAlis RED, Oxford Diffraction Ltd.,'
_computing_data_collection 'CrysAlis CCD, Oxford Diffraction Ltd.,'
_computing_data_reduction 'CrysAlis RED, Oxford Diffraction Ltd.,'
_computing_molecular_graphics Ortep3
_computing_publication_material Shelx97
_computing_structure_refinement 'SHELXL-97 (Sheldrick, 1997)'
_computing_structure_solution 'SHELXS-97 (Sheldrick, 1997)'
_diffrn_ambient_temperature 150(2)
_diffrn_detector_area_resol_mean 15.9948
_diffrn_measured_fraction_theta_full 1.000
_diffrn_measured_fraction_theta_max 0.880
_diffrn_measurement_device_type 'OXFORD DIFFRACTION SUPER NOVA'
_diffrn_measurement_method \w/q-scan
_diffrn_radiation_monochromator graphite
_diffrn_radiation_source 'Micro-Focus (Cu) X-ray Source'
_diffrn_radiation_type CuK\a
_diffrn_radiation_wavelength 1.54180
_diffrn_reflns_av_R_equivalents 0.0208
_diffrn_reflns_av_sigmaI/netI 0.0177
_diffrn_reflns_limit_h_max 6
_diffrn_reflns_limit_h_min -5
_diffrn_reflns_limit_k_max 9
_diffrn_reflns_limit_k_min -8
_diffrn_reflns_limit_l_max 12
_diffrn_reflns_limit_l_min -10
_diffrn_reflns_number 2267
_diffrn_reflns_theta_full 30.00
_diffrn_reflns_theta_max 44.79
_diffrn_reflns_theta_min 5.13
_exptl_absorpt_coefficient_mu 21.404
_exptl_absorpt_correction_T_max 0.1833
_exptl_absorpt_correction_T_min 0.0794
_exptl_absorpt_correction_type multi-scan
_exptl_absorpt_process_details
;
(CrysAlis RED; Oxford Diffraction, 2009)
;
_exptl_crystal_colour colorless
_exptl_crystal_density_diffrn 2.065
_exptl_crystal_density_method 'not measured'
_exptl_crystal_description block
_exptl_crystal_F_000 696
_exptl_crystal_size_max 0.24
_exptl_crystal_size_mid 0.19
_exptl_crystal_size_min 0.12
_refine_diff_density_max 0.574
_refine_diff_density_min -0.574
_refine_diff_density_rms 0.098
_refine_ls_abs_structure_details 'Flack H D (1983), Acta Cryst. A39, 876-881'
_refine_ls_abs_structure_Flack -0.011(14)
_refine_ls_extinction_coef 0.0032(2)
_refine_ls_extinction_expression Fc^*^=kFc[1+0.001xFc^2^\l^3^/sin(2\q)]^-1/4^
_refine_ls_extinction_method SHELXL
_refine_ls_goodness_of_fit_ref 1.196
_refine_ls_hydrogen_treatment riding
_refine_ls_matrix_type full
_refine_ls_number_parameters 132
_refine_ls_number_reflns 770
_refine_ls_number_restraints 15
_refine_ls_restrained_S_all 1.184
_refine_ls_R_factor_all 0.0225
_refine_ls_R_factor_gt 0.0225
_refine_ls_shift/su_max 0.000
_refine_ls_shift/su_mean 0.000
_refine_ls_structure_factor_coef Fsqd
_refine_ls_weighting_details 'calc w=1/[\s^2^(Fo^2^)+(0.0462P)^2^+0.1038P] where P=(Fo^2^+2Fc^2^)/3'
_refine_ls_weighting_scheme calc
_refine_ls_wR_factor_gt 0.0597
_refine_ls_wR_factor_ref 0.0597
_reflns_number_gt 767
_reflns_number_total 770
_reflns_threshold_expression >2sigma(I)
_cod_data_source_file cg5007346_si_002.cif
_cod_data_source_block 8
_cod_depositor_comments
;
The following automatic conversions were performed:

'_symmetry_cell_setting' value 'Orthorhombic' changed to
'orthorhombic' according to
/usr/data/users/saulius/crontab/automatic-downloads/rss-feeds/ACS/lib/dictionaries/cif_core.dic
dictionary named 'cif_core.dic' version 2.4.2 from 2011-04-26.

Automatic conversion script
Id: cif_fix_values 2281 2013-09-26 08:29:07Z andrius 

 Adding full bibliography for 4511696--4511703.cif.
;
_cod_database_code 4511703

loop_
_symmetry_equiv_pos_as_xyz
'x, y, z'
'-x+1/2, -y, z+1/2'
'x+1/2, -y+1/2, -z'
'-x, y+1/2, -z+1/2'

loop_
_atom_site_label
_atom_site_type_symbol
_atom_site_fract_x
_atom_site_fract_y
_atom_site_fract_z
_atom_site_U_iso_or_equiv
_atom_site_adp_type
_atom_site_occupancy
_atom_site_symmetry_multiplicity
_atom_site_calc_flag
_atom_site_refinement_flags
Cd1 Cd 0.10255(8) 0.24025(5) 0.51937(4) 0.0186(4) Uani 1 1 d .
Cl1 Cl 0.3566(2) 0.39295(17) 0.55699(13) 0.0207(6) Uani 1 1 d .
Cl2 Cl 0.3401(2) 0.13097(18) 0.40740(14) 0.0233(6) Uani 1 1 d .
Cl3 Cl 0.1582(3) 0.12053(18) 0.67643(14) 0.0253(6) Uani 1 1 d .
O1 O 0.0440(6) 0.3889(5) 0.3895(4) 0.0242(15) Uani 1 1 d D
N1 N 0.0611(8) 0.6138(6) 0.4964(5) 0.0210(18) Uani 1 1 d U
H1N H 0.0439 0.5376 0.4827 0.025 Uiso 1 1 calc R
C1 C 0.0549(10) 0.6480(10) 0.5918(5) 0.025(3) Uani 1 1 d U
H1 H 0.0323 0.5909 0.6421 0.030 Uiso 1 1 calc R
C2 C 0.0814(11) 0.7649(9) 0.6147(7) 0.032(2) Uani 1 1 d .
H2 H 0.0792 0.7909 0.6813 0.038 Uiso 1 1 calc R
C3 C 0.1116(14) 0.8452(8) 0.5400(7) 0.033(3) Uani 1 1 d .
H3 H 0.1285 0.9275 0.5556 0.040 Uiso 1 1 calc R
C4 C 0.1179(13) 0.8099(9) 0.4443(7) 0.028(3) Uani 1 1 d .
H4 H 0.1399 0.8668 0.3938 0.033 Uiso 1 1 calc R
C5 C 0.0919(14) 0.6894(9) 0.4209(6) 0.020(2) Uani 1 1 d U
C6 C 0.0971(12) 0.6376(7) 0.3184(5) 0.034(2) Uani 1 1 d .
H6A H 0.1279 0.7020 0.2713 0.041 Uiso 1 1 calc R
H6B H -0.0218 0.6074 0.3011 0.041 Uiso 1 1 calc R
C7 C 0.2319(10) 0.5345(6) 0.3083(6) 0.026(2) Uani 1 1 d .
H7A H 0.3030 0.5478 0.2482 0.031 Uiso 1 1 calc R
H7B H 0.3132 0.5369 0.3654 0.031 Uiso 1 1 calc R
C8 C 0.1492(11) 0.4128(7) 0.3029(6) 0.027(2) Uani 1 1 d .
H8A H 0.0736 0.4078 0.2436 0.032 Uiso 1 1 calc R
H8B H 0.2428 0.3512 0.2970 0.032 Uiso 1 1 calc R
H101 H -0.072(3) 0.392(6) 0.377(5) 0.01(2) Uiso 1 1 d D

loop_
_atom_site_aniso_label
_atom_site_aniso_U_11
_atom_site_aniso_U_22
_atom_site_aniso_U_33
_atom_site_aniso_U_23
_atom_site_aniso_U_13
_atom_site_aniso_U_12
Cd1 0.0223(4) 0.0154(5) 0.0181(5) 0.0010(3) -0.0006(3) -0.0003(3)
Cl1 0.0252(12) 0.0157(14) 0.0212(12) -0.0038(10) 0.0006(10) -0.0012(10)
Cl2 0.0285(12) 0.0191(13) 0.0224(12) -0.0081(11) 0.0015(11) 0.0008(12)
Cl3 0.0325(13) 0.0257(13) 0.0176(11) 0.0014(10) 0.0003(10) -0.0022(12)
O1 0.021(4) 0.029(4) 0.023(3) 0.002(3) 0.000(3) -0.011(3)
N1 0.037(5) 0.006(5) 0.019(4) 0.002(3) 0.008(3) -0.002(4)
C1 0.035(7) 0.034(8) 0.005(5) 0.002(5) 0.004(4) 0.005(5)
C2 0.046(6) 0.027(7) 0.022(5) -0.010(7) -0.008(4) 0.005(7)
C3 0.055(7) 0.021(7) 0.025(7) -0.004(6) -0.006(7) 0.007(6)
C4 0.035(6) 0.012(7) 0.036(7) 0.010(6) 0.008(6) -0.002(6)
C5 0.020(5) 0.024(8) 0.014(5) 0.013(5) 0.009(5) 0.000(5)
C6 0.060(6) 0.028(6) 0.013(5) 0.000(5) -0.003(5) 0.001(6)
C7 0.040(5) 0.023(6) 0.013(5) 0.000(5) 0.005(4) -0.001(5)
C8 0.036(6) 0.029(6) 0.015(5) 0.004(5) 0.006(5) -0.008(5)

loop_
_atom_type_symbol
_atom_type_description
_atom_type_scat_dispersion_real
_atom_type_scat_dispersion_imag
_atom_type_scat_source
C C 0.0181 0.0091 'International Tables Vol C Tables 4.2.6.8 and 6.1.1.4'
H H 0.0000 0.0000 'International Tables Vol C Tables 4.2.6.8 and 6.1.1.4'
N N 0.0311 0.0180 'International Tables Vol C Tables 4.2.6.8 and 6.1.1.4'
O O 0.0492 0.0322 'International Tables Vol C Tables 4.2.6.8 and 6.1.1.4'
Cl Cl 0.3639 0.7018 'International Tables Vol C Tables 4.2.6.8 and 6.1.1.4'
Cd Cd 0.1185 4.6533 'International Tables Vol C Tables 4.2.6.8 and 6.1.1.4'

loop_
_geom_angle_atom_site_label_1
_geom_angle_atom_site_label_2
_geom_angle_atom_site_label_3
_geom_angle
_geom_angle_site_symmetry_1
_geom_angle_site_symmetry_3
O1 Cd1 Cl3 168.95(13) . .
O1 Cd1 Cl1 88.27(12) . 3_456
Cl3 Cd1 Cl1 98.81(7) . 3_456
O1 Cd1 Cl1 80.46(12) . .
Cl3 Cd1 Cl1 93.19(6) . .
Cl1 Cd1 Cl1 167.41(2) 3_456 .
O1 Cd1 Cl2 76.62(13) . 3_456
Cl3 Cd1 Cl2 95.37(7) . 3_456
Cl1 Cd1 Cl2 85.53(6) 3_456 3_456
Cl1 Cd1 Cl2 97.20(6) . 3_456
O1 Cd1 Cl2 91.18(13) . .
Cl3 Cd1 Cl2 97.30(7) . .
Cl1 Cd1 Cl2 89.69(5) 3_456 .
Cl1 Cd1 Cl2 84.98(6) . .
Cl2 Cd1 Cl2 167.00(3) 3_456 .
Cd1 Cl1 Cd1 94.41(6) 3_556 .
Cd1 Cl2 Cd1 92.55(6) 3_556 .
C8 O1 Cd1 127.4(4) . .
C8 O1 H101 113(4) . .
Cd1 O1 H101 110(5) . .
C5 N1 C1 124.0(8) . .
C5 N1 H1N 118.0 . .
C1 N1 H1N 118.0 . .
N1 C1 C2 119.0(8) . .
N1 C1 H1 120.5 . .
C2 C1 H1 120.5 . .
C1 C2 C3 118.9(8) . .
C1 C2 H2 120.6 . .
C3 C2 H2 120.6 . .
C4 C3 C2 121.6(8) . .
C4 C3 H3 119.2 . .
C2 C3 H3 119.2 . .
C3 C4 C5 119.5(8) . .
C3 C4 H4 120.2 . .
C5 C4 H4 120.2 . .
N1 C5 C4 116.9(8) . .
N1 C5 C6 117.9(8) . .
C4 C5 C6 125.2(8) . .
C5 C6 C7 112.6(7) . .
C5 C6 H6A 109.1 . .
C7 C6 H6A 109.1 . .
C5 C6 H6B 109.1 . .
C7 C6 H6B 109.1 . .
H6A C6 H6B 107.8 . .
C8 C7 C6 113.8(6) . .
C8 C7 H7A 108.8 . .
C6 C7 H7A 108.8 . .
C8 C7 H7B 108.8 . .
C6 C7 H7B 108.8 . .
H7A C7 H7B 107.7 . .
O1 C8 C7 110.9(7) . .
O1 C8 H8A 109.5 . .
C7 C8 H8A 109.5 . .
O1 C8 H8B 109.5 . .
C7 C8 H8B 109.5 . .
H8A C8 H8B 108.0 . .

loop_
_geom_bond_atom_site_label_1
_geom_bond_atom_site_label_2
_geom_bond_distance
_geom_bond_site_symmetry_2
Cd1 O1 2.462(6) .
Cd1 Cl3 2.5525(19) .
Cd1 Cl1 2.5989(18) 3_456
Cd1 Cl1 2.6201(19) .
Cd1 Cl2 2.6467(18) 3_456
Cd1 Cl2 2.6530(18) .
Cl1 Cd1 2.5989(18) 3_556
Cl2 Cd1 2.6467(18) 3_556
O1 C8 1.446(9) .
O1 H101 0.90(2) .
N1 C5 1.348(10) .
N1 C1 1.352(10) .
N1 H1N 0.8800 .
C1 C2 1.356(10) .
C1 H1 0.9500 .
C2 C3 1.372(11) .
C2 H2 0.9500 .
C3 C4 1.360(14) .
C3 H3 0.9500 .
C4 C5 1.395(13) .
C4 H4 0.9500 .
C5 C6 1.508(11) .
C6 C7 1.544(9) .
C6 H6A 0.9900 .
C6 H6B 0.9900 .
C7 C8 1.498(10) .
C7 H7A 0.9900 .
C7 H7B 0.9900 .
C8 H8A 0.9900 .
C8 H8B 0.9900 .

loop_
_geom_torsion_atom_site_label_1
_geom_torsion_atom_site_label_2
_geom_torsion_atom_site_label_3
_geom_torsion_atom_site_label_4
_geom_torsion
_geom_torsion_site_symmetry_1
_geom_torsion_site_symmetry_4
O1 Cd1 Cl1 Cd1 -104.18(13) . 3_556
Cl3 Cd1 Cl1 Cd1 84.93(7) . 3_556
Cl1 Cd1 Cl1 Cd1 -77.4(3) 3_456 3_556
Cl2 Cd1 Cl1 Cd1 -179.24(6) 3_456 3_556
Cl2 Cd1 Cl1 Cd1 -12.13(6) . 3_556
O1 Cd1 Cl2 Cd1 92.19(12) . 3_556
Cl3 Cd1 Cl2 Cd1 -80.70(7) . 3_556
Cl1 Cd1 Cl2 Cd1 -179.54(6) 3_456 3_556
Cl1 Cd1 Cl2 Cd1 11.88(6) . 3_556
Cl2 Cd1 Cl2 Cd1 112.2(2) 3_456 3_556
Cl3 Cd1 O1 C8 125.8(7) . .
Cl1 Cd1 O1 C8 -104.1(5) 3_456 .
Cl1 Cd1 O1 C8 70.2(5) . .
Cl2 Cd1 O1 C8 170.1(6) 3_456 .
Cl2 Cd1 O1 C8 -14.5(5) . .
C5 N1 C1 C2 -0.2(13) . .
N1 C1 C2 C3 0.8(13) . .
C1 C2 C3 C4 -0.9(15) . .
C2 C3 C4 C5 0.5(18) . .
C1 N1 C5 C4 -0.3(15) . .
C1 N1 C5 C6 179.2(9) . .
C3 C4 C5 N1 0.1(18) . .
C3 C4 C5 C6 -179.4(8) . .
N1 C5 C6 C7 -55.4(11) . .
C4 C5 C6 C7 124.1(11) . .
C5 C6 C7 C8 105.6(9) . .
Cd1 O1 C8 C7 -112.5(6) . .
C6 C7 C8 O1 -58.7(8) . .
